data_2215244
loop_
_publ_author_name
'Zhen-Feng Zhang'
'Si-Qian Wang'
'Jian-Ping Li'
'Gui-Rong Qu'

_publ_section_title
;Diethyl
 1,1'-ethane-1,2-diylbis(2-methyl-5-oxo-4,5-dihydro-1<i>H</i>-pyrrole-3-carboxylate)
;
_journal_coeditor_code PV2017
_journal_issue 9
_journal_name_full 'Acta Crystallographica Section E'
_journal_page_first o3865
_journal_page_last o3865
_journal_paper_doi 10.1107/S1600536807035684
_journal_volume 63
_journal_year 2007
_chemical_formula_iupac 'C18 H24 N2 O6'
_chemical_formula_moiety 'C18 H24 N2 O6'
_chemical_formula_sum 'C18 H24 N2 O6'
_chemical_formula_weight 364.39
_chemical_name_systematic
;
Diethyl
1,1'-ethane-1,2-diylbis(2-methyl-5-oxo-4,5-dihydro-1H-pyrrole-3-carboxylate)
;
_space_group_IT_number 14
_symmetry_cell_setting monoclinic
_symmetry_space_group_name_Hall '-P 2yn'
_symmetry_space_group_name_H-M 'P 1 21/n 1'
_atom_sites_solution_hydrogens geom
_atom_sites_solution_primary direct
_atom_sites_solution_secondary difmap
_cell_angle_alpha 90.00
_cell_angle_beta 91.812(3)
_cell_angle_gamma 90.00
_cell_formula_units_Z 2
_cell_length_a 4.5403(10)
_cell_length_b 12.418(3)
_cell_length_c 16.439(4)
_cell_measurement_reflns_used 1143
_cell_measurement_temperature 291(2)
_cell_measurement_theta_max 20.89
_cell_measurement_theta_min 2.48
_cell_volume 926.4(4)
_computing_cell_refinement SMART
_computing_data_collection 'SMART (Bruker, YEAR?)'
_computing_data_reduction 'SAINT (Bruker, YEAR?)'
_computing_molecular_graphics 'SHELXTL (Sheldrick, 1997b)'
_computing_publication_material SHELXTL
_computing_structure_refinement 'SHELXL97 (Sheldrick, 1997a)'
_computing_structure_solution 'SHELXS97 (Sheldrick, 1997a)'
_diffrn_ambient_temperature 291(2)
_diffrn_measured_fraction_theta_full 0.991
_diffrn_measured_fraction_theta_max 0.991
_diffrn_measurement_device_type 'Bruker SMART CCD area-detector'
_diffrn_measurement_method '\f and \w'
_diffrn_radiation_monochromator graphite
_diffrn_radiation_source 'fine-focus sealed tube'
_diffrn_radiation_type MoK\a
_diffrn_radiation_wavelength 0.71073
_diffrn_reflns_av_R_equivalents 0.0320
_diffrn_reflns_av_sigmaI/netI 0.0300
_diffrn_reflns_limit_h_max 5
_diffrn_reflns_limit_h_min -5
_diffrn_reflns_limit_k_max 14
_diffrn_reflns_limit_k_min -15
_diffrn_reflns_limit_l_max 19
_diffrn_reflns_limit_l_min -19
_diffrn_reflns_number 6085
_diffrn_reflns_theta_full 25.50
_diffrn_reflns_theta_max 25.50
_diffrn_reflns_theta_min 2.48
_diffrn_standards_number 0
_exptl_absorpt_coefficient_mu 0.098
_exptl_absorpt_correction_T_max 0.9883
_exptl_absorpt_correction_T_min 0.9711
_exptl_absorpt_correction_type multi-scan
_exptl_absorpt_process_details '(SADABS; Sheldrick, 1997a)'
_exptl_crystal_colour colourless
_exptl_crystal_density_diffrn 1.306
_exptl_crystal_density_method 'not measured'
_exptl_crystal_description block
_exptl_crystal_F_000 388
_exptl_crystal_size_max 0.30
_exptl_crystal_size_mid 0.15
_exptl_crystal_size_min 0.12
_refine_diff_density_max 0.170
_refine_diff_density_min -0.143
_refine_ls_extinction_method none
_refine_ls_goodness_of_fit_ref 1.041
_refine_ls_hydrogen_treatment constr
_refine_ls_matrix_type full
_refine_ls_number_parameters 120
_refine_ls_number_reflns 1716
_refine_ls_number_restraints 78
_refine_ls_restrained_S_all 1.022
_refine_ls_R_factor_all 0.0795
_refine_ls_R_factor_gt 0.0522
_refine_ls_shift/su_max 0.000
_refine_ls_shift/su_mean 0.000
_refine_ls_structure_factor_coef Fsqd
_refine_ls_weighting_details 'calc w = 1/[\s^2^(Fo^2^)+(0.0615P)^2^+0.2115P] where P=(Fo^2^+2Fc^2^)/3'
_refine_ls_weighting_scheme calc
_refine_ls_wR_factor_gt 0.1229
_refine_ls_wR_factor_ref 0.1386
_reflns_number_gt 1164
_reflns_number_total 1716
_reflns_threshold_expression I>2\s(I)
_cod_data_source_file pv2017.cif
_cod_data_source_block I
_cod_original_sg_symbol_H-M 'P 21/n'
_cod_database_code 2215244
_cod_database_fobs_code 2215244

loop_
_symmetry_equiv_pos_as_xyz
'x, y, z'
'-x+1/2, y+1/2, -z+1/2'
'-x, -y, -z'
'x-1/2, -y-1/2, z-1/2'

loop_
_atom_site_type_symbol
_atom_site_label
_atom_site_fract_x
_atom_site_fract_y
_atom_site_fract_z
_atom_site_U_iso_or_equiv
_atom_site_adp_type
_atom_site_calc_flag
_atom_site_refinement_flags
_atom_site_occupancy
O O1 1.1869(4) 0.81344(14) 0.73896(11) 0.0720(6) Uani d U 1
O O2 1.1711(4) 0.64213(13) 0.78091(9) 0.0626(5) Uani d U 1
O O3 0.3884(4) 0.74182(16) 0.49802(11) 0.0807(6) Uani d U 1
N N1 0.5743(4) 0.60518(15) 0.57889(11) 0.0524(5) Uani d U 1
C C1 1.0922(5) 0.72278(18) 0.73102(13) 0.0509(6) Uani d U 1
C C2 0.8829(5) 0.69234(17) 0.66586(12) 0.0472(5) Uani d U 1
C C3 0.7712(4) 0.59462(17) 0.64654(12) 0.0451(5) Uani d U 1
C C4 0.4149(5) 0.5203(2) 0.53604(14) 0.0590(6) Uani d U 1
H H4A 0.2245 0.5473 0.5169 0.071 Uiso calc R 1
H H4B 0.3813 0.4611 0.5731 0.071 Uiso calc R 1
C C5 1.3733(6) 0.6677(2) 0.84821(14) 0.0687(7) Uani d U 1
H H5A 1.2941 0.7254 0.8808 0.082 Uiso calc R 1
H H5B 1.5615 0.6908 0.8280 0.082 Uiso calc R 1
C C6 1.4108(8) 0.5687(3) 0.89787(18) 0.1009(11) Uani d U 1
H H6A 1.2285 0.5517 0.9230 0.151 Uiso calc R 1
H H6B 1.5615 0.5803 0.9392 0.151 Uiso calc R 1
H H6C 1.4668 0.5101 0.8636 0.151 Uiso calc R 1
C C7 0.8173(6) 0.48586(17) 0.68252(15) 0.0613(7) Uani d U 1
H H7A 0.9800 0.4881 0.7212 0.092 Uiso calc R 1
H H7B 0.8593 0.4354 0.6402 0.092 Uiso calc R 1
H H7C 0.6425 0.4639 0.7094 0.092 Uiso calc R 1
C C8 0.7540(5) 0.77494(18) 0.60915(14) 0.0566(6) Uani d U 1
H H8A 0.9063 0.8096 0.5784 0.068 Uiso calc R 1
H H8B 0.6477 0.8294 0.6387 0.068 Uiso calc R 1
C C9 0.5496(5) 0.7116(2) 0.55439(14) 0.0575(6) Uani d U 1

loop_
_atom_site_aniso_label
_atom_site_aniso_U_11
_atom_site_aniso_U_22
_atom_site_aniso_U_33
_atom_site_aniso_U_12
_atom_site_aniso_U_13
_atom_site_aniso_U_23
O1 0.0810(13) 0.0532(10) 0.0810(12) -0.0135(9) -0.0110(10) -0.0072(9)
O2 0.0747(12) 0.0589(10) 0.0531(9) -0.0057(8) -0.0155(8) -0.0015(8)
O3 0.0725(13) 0.1035(15) 0.0649(11) 0.0129(10) -0.0145(10) 0.0175(10)
N1 0.0479(11) 0.0587(12) 0.0502(10) -0.0034(9) -0.0018(8) -0.0048(9)
C1 0.0487(13) 0.0517(14) 0.0526(13) 0.0012(11) 0.0036(10) -0.0060(11)
C2 0.0488(13) 0.0452(12) 0.0476(11) -0.0003(10) 0.0020(10) -0.0016(10)
C3 0.0407(12) 0.0518(13) 0.0427(11) -0.0015(10) 0.0026(9) -0.0025(10)
C4 0.0465(13) 0.0757(17) 0.0549(13) -0.0113(12) 0.0001(10) -0.0131(12)
C5 0.0692(17) 0.085(2) 0.0506(14) -0.0030(14) -0.0114(12) -0.0105(13)
C6 0.138(3) 0.090(2) 0.0721(19) 0.016(2) -0.0422(19) -0.0024(17)
C7 0.0724(16) 0.0497(14) 0.0615(14) -0.0048(12) -0.0037(12) 0.0025(11)
C8 0.0581(15) 0.0505(13) 0.0610(14) 0.0040(11) 0.0015(12) 0.0022(11)
C9 0.0514(14) 0.0681(16) 0.0532(14) 0.0061(12) 0.0037(11) 0.0049(12)

loop_
_atom_type_symbol
_atom_type_description
_atom_type_scat_dispersion_real
_atom_type_scat_dispersion_imag
_atom_type_scat_source
C C 0.0033 0.0016 'International Tables Vol C Tables 4.2.6.8 and 6.1.1.4'
H H 0.0000 0.0000 'International Tables Vol C Tables 4.2.6.8 and 6.1.1.4'
N N 0.0061 0.0033 'International Tables Vol C Tables 4.2.6.8 and 6.1.1.4'
O O 0.0106 0.0060 'International Tables Vol C Tables 4.2.6.8 and 6.1.1.4'

loop_
_geom_angle_atom_site_label_1
_geom_angle_atom_site_label_2
_geom_angle_atom_site_label_3
_geom_angle_site_symmetry_1
_geom_angle_site_symmetry_3
_geom_angle
_geom_angle_publ_flag
C1 O2 C5 . . 117.06(18) no
C9 N1 C3 . . 111.19(18) no
C9 N1 C4 . . 121.21(19) no
C3 N1 C4 . . 127.58(19) no
O1 C1 O2 . . 122.9(2) no
O1 C1 C2 . . 122.7(2) no
O2 C1 C2 . . 114.35(19) no
C3 C2 C1 . . 129.6(2) no
C3 C2 C8 . . 109.52(19) no
C1 C2 C8 . . 120.90(19) no
C2 C3 N1 . . 109.02(18) no
C2 C3 C7 . . 132.5(2) no
N1 C3 C7 . . 118.43(18) no
N1 C4 C4 . 3_666 111.2(2) no
N1 C4 H4A . . 109.4 no
C4 C4 H4A 3_666 . 109.4 no
N1 C4 H4B . . 109.4 no
C4 C4 H4B 3_666 . 109.4 no
H4A C4 H4B . . 108.0 no
O2 C5 C6 . . 107.3(2) no
O2 C5 H5A . . 110.3 no
C6 C5 H5A . . 110.3 no
O2 C5 H5B . . 110.3 no
C6 C5 H5B . . 110.3 no
H5A C5 H5B . . 108.5 no
C5 C6 H6A . . 109.5 no
C5 C6 H6B . . 109.5 no
H6A C6 H6B . . 109.5 no
C5 C6 H6C . . 109.5 no
H6A C6 H6C . . 109.5 no
H6B C6 H6C . . 109.5 no
C3 C7 H7A . . 109.5 no
C3 C7 H7B . . 109.5 no
H7A C7 H7B . . 109.5 no
C3 C7 H7C . . 109.5 no
H7A C7 H7C . . 109.5 no
H7B C7 H7C . . 109.5 no
C2 C8 C9 . . 103.77(19) no
C2 C8 H8A . . 111.0 no
C9 C8 H8A . . 111.0 no
C2 C8 H8B . . 111.0 no
C9 C8 H8B . . 111.0 no
H8A C8 H8B . . 109.0 no
O3 C9 N1 . . 123.7(2) no
O3 C9 C8 . . 129.8(2) no
N1 C9 C8 . . 106.47(19) no

loop_
_geom_bond_atom_site_label_1
_geom_bond_atom_site_label_2
_geom_bond_site_symmetry_2
_geom_bond_distance
_geom_bond_publ_flag
O1 C1 . 1.211(3) no
O2 C1 . 1.336(3) no
O2 C5 . 1.450(3) no
O3 C9 . 1.221(3) no
N1 C9 . 1.385(3) no
N1 C3 . 1.411(3) no
N1 C4 . 1.449(3) no
C1 C2 . 1.459(3) no
C2 C3 . 1.349(3) no
C2 C8 . 1.493(3) no
C3 C7 . 1.487(3) no
C4 C4 3_666 1.521(4) no
C4 H4A . 0.9700 no
C4 H4B . 0.9700 no
C5 C6 . 1.482(4) no
C5 H5A . 0.9700 no
C5 H5B . 0.9700 no
C6 H6A . 0.9600 no
C6 H6B . 0.9600 no
C6 H6C . 0.9600 no
C7 H7A . 0.9600 no
C7 H7B . 0.9600 no
C7 H7C . 0.9600 no
C8 C9 . 1.496(3) no
C8 H8A . 0.9700 no
C8 H8B . 0.9700 no

loop_
_geom_hbond_atom_site_label_D
_geom_hbond_atom_site_label_H
_geom_hbond_atom_site_label_A
_geom_hbond_site_symmetry_A
_geom_hbond_distance_DH
_geom_hbond_distance_HA
_geom_hbond_distance_DA
_geom_hbond_angle_DHA
C7 H7A O2 . 0.96 2.31 2.966(4) 125
C8 H8B O1 1_455 0.97 2.71 3.429(3) 131
C7 H7C O1 2_646 0.96 2.55 3.417(3) 150
C7 H7A O1 2_746 0.96 2.71 3.337(3) 123
